data_7010507
loop_
_publ_author_name
'Coapes, R. Benjamin'
'Souza, Fabio E. S.'
'Fox, Mark A.'
'Batsanov, Andrei S.'
'Goeta, Andr\'es E.'
'Yufit, Dimitrii S.'
'Leech, Michael A.'
'Howard, Judith A. K.'
'Scott, Andrew J.'
'Clegg, William'
'Marder, Todd B.'

_publ_section_title
;
 Phosphine promoted substituent redistribution reactions of
 B-chlorocatechol borane: molecular structures of ClBcat, BrBcat and
 L&#x00B7;ClBcat (cat&#x2005;=&#x2005;1,2-O2C6H4;
 L&#x2005;=&#x2005;PMe3, PEt3, PBut3, PCy3, NEt3)&#x2020;
;
_journal_issue 8
_journal_name_full 'Journal of the Chemical Society, Dalton Transactions'
_journal_page_first 1201
_journal_paper_doi 10.1039/b010025k
_journal_year 2001
_chemical_formula_sum 'C6 H4 B Cl O2'
_chemical_formula_weight 154.35
_chemical_name_systematic
; 
2-chloro-1,3,2-benzodioxaborole 
;
_space_group_IT_number 15
_symmetry_cell_setting monoclinic
_symmetry_space_group_name_Hall '-C 2yc'
_symmetry_space_group_name_H-M 'C 1 2/c 1'
_atom_sites_solution_hydrogens difmap
_atom_sites_solution_primary direct
_atom_sites_solution_secondary difmap
_audit_creation_method SHELXL-97
_cell_angle_alpha 90.00
_cell_angle_beta 118.75(1)
_cell_angle_gamma 90.00
_cell_formula_units_Z 4
_cell_length_a 10.5584(8)
_cell_length_b 9.8180(8)
_cell_length_c 7.1370(5)
_cell_measurement_reflns_used 2028
_cell_measurement_temperature 120(2)
_cell_measurement_theta_max 58.1
_cell_measurement_theta_min 6.0
_cell_volume 648.64(11)
_computing_cell_refinement 'Bruker SMART'
_computing_data_collection 'Bruker SMART'
_computing_data_reduction 'Bruker SHELXTL'
_computing_molecular_graphics 'Bruker SHELXTL'
_computing_publication_material 'Bruker SHELXTL'
_computing_structure_refinement 'SHELXL-97 (Sheldrick, 1997)'
_computing_structure_solution 'SHELXS-97 (Sheldrick, 1990)'
_diffrn_ambient_temperature 120(2)
_diffrn_detector_area_resol_mean 8
_diffrn_measured_fraction_theta_full 0.999
_diffrn_measured_fraction_theta_max 0.999
_diffrn_measurement_device_type 'SMART 1K CCD area detector'
_diffrn_measurement_method '\w scans'
_diffrn_radiation_monochromator graphite
_diffrn_radiation_source 'fine-focus sealed tube'
_diffrn_radiation_type MoK\a
_diffrn_radiation_wavelength 0.71073
_diffrn_reflns_av_R_equivalents 0.0319
_diffrn_reflns_av_sigmaI/netI 0.0191
_diffrn_reflns_limit_h_max 13
_diffrn_reflns_limit_h_min -13
_diffrn_reflns_limit_k_max 12
_diffrn_reflns_limit_k_min -12
_diffrn_reflns_limit_l_max 9
_diffrn_reflns_limit_l_min -9
_diffrn_reflns_number 2888
_diffrn_reflns_theta_full 27.49
_diffrn_reflns_theta_max 27.5
_diffrn_reflns_theta_min 3.0
_diffrn_standards_decay_% 0
_exptl_absorpt_coefficient_mu 0.506
_exptl_absorpt_correction_T_max 0.9325
_exptl_absorpt_correction_T_min 0.8155
_exptl_absorpt_correction_type multi-scan
_exptl_absorpt_process_details 'SADABS (G.M.Sheldrick, 1998)'
_exptl_crystal_colour colourless
_exptl_crystal_density_diffrn 1.581
_exptl_crystal_density_method 'not measured'
_exptl_crystal_description prism
_exptl_crystal_F_000 312
_exptl_crystal_size_max 0.42
_exptl_crystal_size_mid 0.32
_exptl_crystal_size_min 0.14
_refine_diff_density_max 0.328
_refine_diff_density_min -0.233
_refine_diff_density_rms 0.056
_refine_ls_extinction_method none
_refine_ls_goodness_of_fit_ref 1.108
_refine_ls_hydrogen_treatment refxyz
_refine_ls_matrix_type full
_refine_ls_number_parameters 53
_refine_ls_number_reflns 753
_refine_ls_number_restraints 0
_refine_ls_restrained_S_all 1.108
_refine_ls_R_factor_all 0.0383
_refine_ls_R_factor_gt 0.0345
_refine_ls_shift/su_max 0.000
_refine_ls_shift/su_mean 0.000
_refine_ls_structure_factor_coef Fsqd
_refine_ls_weighting_details 'calc w=1/[\s^2^(Fo^2^)+(0.0500P)^2^+0.5000P] where P=(Fo^2^+2Fc^2^)/3'
_refine_ls_weighting_scheme calc
_refine_ls_wR_factor_gt 0.0924
_refine_ls_wR_factor_ref 0.0950
_reflns_number_gt 684
_reflns_number_total 753
_reflns_threshold_expression I>2\s(I)
_cod_data_source_file b010025k.txt
_cod_data_source_block 1
_cod_original_cell_volume 648.62(9)
_cod_original_sg_symbol_H-M 'C 2/c'
_cod_database_code 7010507

loop_
_symmetry_equiv_pos_as_xyz
'x, y, z'
'-x, y, -z+1/2'
'x+1/2, y+1/2, z'
'-x+1/2, y+1/2, -z+1/2'
'-x, -y, -z'
'x, -y, z-1/2'
'-x+1/2, -y+1/2, -z'
'x+1/2, -y+1/2, z-1/2'

loop_
_atom_site_label
_atom_site_type_symbol
_atom_site_fract_x
_atom_site_fract_y
_atom_site_fract_z
_atom_site_U_iso_or_equiv
_atom_site_adp_type
_atom_site_occupancy
_atom_site_symmetry_multiplicity
_atom_site_calc_flag
_atom_site_refinement_flags
_atom_site_disorder_assembly
_atom_site_disorder_group
Cl1 Cl 1.0000 0.09423(6) 0.7500 0.0346(2) Uani 1 2 d S . .
O1 O 0.88279(11) 0.34848(11) 0.72328(17) 0.0246(3) Uani 1 1 d . . .
B1 B 1.0000 0.2719(3) 0.7500 0.0255(5) Uani 1 2 d S . .
C1 C 0.92954(14) 0.48263(16) 0.7343(2) 0.0217(3) Uani 1 1 d . . .
C2 C 0.85551(16) 0.60175(17) 0.7191(2) 0.0259(4) Uani 1 1 d . . .
H2 H 0.759(2) 0.6006(18) 0.700(3) 0.031 Uiso 1 1 d . . .
C3 C 0.92959(16) 0.72326(17) 0.7357(2) 0.0270(4) Uani 1 1 d . . .
H3 H 0.882(2) 0.810(2) 0.727(3) 0.032 Uiso 1 1 d . . .

loop_
_atom_site_aniso_label
_atom_site_aniso_U_11
_atom_site_aniso_U_22
_atom_site_aniso_U_33
_atom_site_aniso_U_23
_atom_site_aniso_U_13
_atom_site_aniso_U_12
Cl1 0.0327(3) 0.0282(3) 0.0509(4) 0.000 0.0265(3) 0.000
O1 0.0190(6) 0.0292(6) 0.0290(6) 0.0016(4) 0.0143(5) -0.0006(4)
B1 0.0218(11) 0.0311(12) 0.0273(12) 0.000 0.0149(10) 0.000
C1 0.0169(7) 0.0299(8) 0.0194(7) 0.0005(5) 0.0097(5) -0.0014(5)
C2 0.0186(7) 0.0365(9) 0.0235(7) 0.0031(6) 0.0109(6) 0.0036(6)
C3 0.0247(8) 0.0308(8) 0.0226(8) 0.0010(6) 0.0091(6) 0.0042(6)

loop_
_atom_type_symbol
_atom_type_description
_atom_type_scat_dispersion_real
_atom_type_scat_dispersion_imag
_atom_type_scat_source
C C 0.0033 0.0016 'International Tables Vol C Tables 4.2.6.8 and 6.1.1.4'
B B 0.0013 0.0007 'International Tables Vol C Tables 4.2.6.8 and 6.1.1.4'
O O 0.0106 0.0060 'International Tables Vol C Tables 4.2.6.8 and 6.1.1.4'
Cl Cl 0.1484 0.1585 'International Tables Vol C Tables 4.2.6.8 and 6.1.1.4'
H H 0.0000 0.0000 'International Tables Vol C Tables 4.2.6.8 and 6.1.1.4'

loop_
_geom_angle_atom_site_label_1
_geom_angle_atom_site_label_2
_geom_angle_atom_site_label_3
_geom_angle
_geom_angle_site_symmetry_1
_geom_angle_site_symmetry_3
_geom_angle_publ_flag
B1 O1 C1 103.71(13) . . ?
O1 B1 O1 114.0(2) 2_756 . ?
O1 B1 Cl1 123.00(10) 2_756 . ?
O1 B1 Cl1 123.00(10) . . ?
C2 C1 C1 122.16(9) . 2_756 ?
C2 C1 O1 128.55(13) . . ?
C1 C1 O1 109.29(7) 2_756 . ?
C1 C2 C3 116.29(14) . . ?
C3 C3 C2 121.55(9) 2_756 . ?

loop_
_geom_bond_atom_site_label_1
_geom_bond_atom_site_label_2
_geom_bond_distance
_geom_bond_site_symmetry_2
_geom_bond_publ_flag
Cl1 B1 1.744(3) . ?
O1 B1 1.3807(17) . ?
O1 C1 1.3954(19) . ?
B1 O1 1.3807(17) 2_756 ?
C1 C2 1.381(2) . ?
C1 C1 1.394(3) 2_756 ?
C2 C3 1.400(2) . ?
C3 C3 1.400(3) 2_756 ?
